data_7703125
loop_
_publ_author_name
'Dwivedi, Bhupendra Kumar'
'Singh, Vishwa Deepak'
'Kumar, Yogesh'
'Pandey, Daya Shankar'

_publ_section_title
;
 Photophysical properties of some novel tetraphenylimidazole derived
 BODIPY based fluorescent molecular rotors.
;
_journal_issue 2
_journal_name_full 'Dalton transactions (Cambridge, England : 2003)'
_journal_page_first 438
_journal_page_last 452
_journal_paper_doi 10.1039/c9dt04177j
_journal_volume 49
_journal_year 2020
_chemical_formula_moiety 'C36 H23 B Cl2 F2 N4 O'
_chemical_formula_sum 'C36 H23 B Cl2 F2 N4 O'
_chemical_formula_weight 647.29
_space_group_crystal_system triclinic
_space_group_IT_number 2
_space_group_name_Hall '-P 1'
_space_group_name_H-M_alt 'P -1'
_atom_sites_solution_hydrogens geom
_audit_creation_method SHELXL-2016/6
_audit_update_record
;
2019-08-03 deposited with the CCDC.	2019-11-28 downloaded from the CCDC.
;
_cell_angle_alpha 104.534(2)
_cell_angle_beta 103.397(2)
_cell_angle_gamma 104.401(2)
_cell_formula_units_Z 2
_cell_length_a 9.5668(7)
_cell_length_b 13.2433(9)
_cell_length_c 13.9708(9)
_cell_measurement_reflns_used 4235
_cell_measurement_temperature 273(2)
_cell_measurement_theta_max 25.15
_cell_measurement_theta_min 2.24
_cell_volume 1575.80(19)
_computing_cell_refinement 'Bruker SAINT'
_computing_data_collection 'Bruker APEX2'
_computing_data_reduction 'Bruker SAINT'
_computing_molecular_graphics 'Bruker SHELXTL'
_computing_publication_material 'Bruker SHELXTL'
_computing_structure_refinement 'SHELXL-2016/6 (Sheldrick, 2016)'
_computing_structure_solution 'SHELXT 2014/5 (Sheldrick, 2014)'
_diffrn_ambient_temperature 273(2)
_diffrn_measured_fraction_theta_full 0.997
_diffrn_measured_fraction_theta_max 0.996
_diffrn_measurement_device_type 'Bruker APEX-II CCD'
_diffrn_measurement_method '\f and \w scans'
_diffrn_radiation_type MoK\a
_diffrn_radiation_wavelength 0.71073
_diffrn_reflns_av_R_equivalents 0.0423
_diffrn_reflns_av_unetI/netI 0.0334
_diffrn_reflns_Laue_measured_fraction_full 0.997
_diffrn_reflns_Laue_measured_fraction_max 0.996
_diffrn_reflns_limit_h_max 12
_diffrn_reflns_limit_h_min -12
_diffrn_reflns_limit_k_max 17
_diffrn_reflns_limit_k_min -17
_diffrn_reflns_limit_l_max 18
_diffrn_reflns_limit_l_min -18
_diffrn_reflns_number 38778
_diffrn_reflns_point_group_measured_fraction_full 0.997
_diffrn_reflns_point_group_measured_fraction_max 0.996
_diffrn_reflns_theta_full 25.242
_diffrn_reflns_theta_max 27.554
_diffrn_reflns_theta_min 3.066
_diffrn_source x-ray
_exptl_absorpt_coefficient_mu 0.254
_exptl_crystal_colour Red
_exptl_crystal_density_diffrn 1.364
_exptl_crystal_description Needle
_exptl_crystal_F_000 664
_refine_diff_density_max 0.403
_refine_diff_density_min -0.502
_refine_diff_density_rms 0.046
_refine_ls_extinction_method none
_refine_ls_goodness_of_fit_ref 1.007
_refine_ls_hydrogen_treatment constr
_refine_ls_matrix_type full
_refine_ls_number_parameters 415
_refine_ls_number_reflns 7265
_refine_ls_number_restraints 0
_refine_ls_restrained_S_all 1.007
_refine_ls_R_factor_all 0.0801
_refine_ls_R_factor_gt 0.0485
_refine_ls_shift/su_max 0.001
_refine_ls_shift/su_mean 0.000
_refine_ls_structure_factor_coef Fsqd
_refine_ls_weighting_details 'w=1/[\s^2^(Fo^2^)+(0.0456P)^2^+0.8721P] where P=(Fo^2^+2Fc^2^)/3'
_refine_ls_weighting_scheme calc
_refine_ls_wR_factor_gt 0.1084
_refine_ls_wR_factor_ref 0.1260
_reflns_Friedel_coverage 0.000
_reflns_number_gt 5029
_reflns_number_total 7265
_reflns_threshold_expression 'I > 2\s(I)'
_cod_data_source_file c9dt04177j2.cif
_cod_data_source_block HPIB4
_cod_database_code 7703125
_shelx_shelxl_version_number 2016/6
_shelx_space_group_comment
;
The symmetry employed for this shelxl refinement is uniquely defined
by the following loop, which should always be used as a source of
symmetry information in preference to the above space-group names.
They are only intended as comments.
;

loop_
_space_group_symop_operation_xyz
'x, y, z'
'-x, -y, -z'

loop_
_atom_site_label
_atom_site_type_symbol
_atom_site_fract_x
_atom_site_fract_y
_atom_site_fract_z
_atom_site_U_iso_or_equiv
_atom_site_adp_type
_atom_site_occupancy
_atom_site_site_symmetry_order
_atom_site_calc_flag
_atom_site_refinement_flags_posn
_atom_site_refinement_flags_adp
Cl1 Cl 0.80139(7) 1.03822(5) -0.08890(4) 0.05904(17) Uani 1 1 d . .
Cl2 Cl 0.61541(10) 0.64958(6) -0.49091(5) 0.0809(2) Uani 1 1 d . .
F1 F 0.92675(18) 1.21758(13) 0.59666(10) 0.0719(4) Uani 1 1 d . .
F2 F 0.99514(17) 1.31072(10) 0.49092(12) 0.0712(4) Uani 1 1 d . .
O1 O 0.80982(18) 0.81999(11) 0.22701(10) 0.0488(4) Uani 1 1 d . .
H37 H 0.795083 0.753685 0.202863 0.073 Uiso 1 1 calc R U
N2 N 0.7718(2) 1.15184(13) 0.41660(12) 0.0432(4) Uani 1 1 d . .
N1 N 1.02481(19) 1.13208(13) 0.46612(12) 0.0421(4) Uani 1 1 d . .
N3 N 0.77355(19) 0.63985(12) 0.09676(12) 0.0404(4) Uani 1 1 d . .
C8 C 0.5286(3) 1.1144(2) 0.3267(2) 0.0603(6) Uani 1 1 d . .
H8 H 0.428426 1.113881 0.310816 0.072 Uiso 1 1 calc R U
C7 C 0.5925(3) 1.05952(18) 0.26067(18) 0.0503(5) Uani 1 1 d . .
H7 H 0.543330 1.015139 0.191630 0.060 Uiso 1 1 calc R U
C6 C 0.7449(2) 1.08276(15) 0.31640(15) 0.0389(4) Uani 1 1 d . .
C5 C 0.8588(2) 1.04456(14) 0.28935(14) 0.0361(4) Uani 1 1 d . .
C10 C 0.8298(2) 0.97824(15) 0.17893(14) 0.0368(4) Uani 1 1 d . .
C11 C 0.8064(2) 0.86487(15) 0.15095(14) 0.0364(4) Uani 1 1 d . .
C12 C 0.7812(2) 0.80313(15) 0.04586(14) 0.0356(4) Uani 1 1 d . .
C16 C 0.7625(2) 0.68520(15) 0.02221(14) 0.0369(4) Uani 1 1 d . .
N4 N 0.73635(18) 0.60699(12) -0.07136(11) 0.0368(4) Uani 1 1 d . .
C18 C 0.7304(2) 0.50779(15) -0.05228(15) 0.0378(4) Uani 1 1 d . .
C25 C 0.7086(2) 0.40466(15) -0.13424(14) 0.0387(4) Uani 1 1 d . .
C30 C 0.5688(3) 0.3411(2) -0.2037(2) 0.0789(9) Uani 1 1 d . .
H30 H 0.485632 0.365477 -0.203784 0.095 Uiso 1 1 calc R U
C29 C 0.5509(3) 0.2406(2) -0.2739(3) 0.0976(12) Uani 1 1 d . .
H29 H 0.454780 0.196916 -0.319403 0.117 Uiso 1 1 calc R U
C28 C 0.6711(3) 0.2050(2) -0.27722(19) 0.0659(7) Uani 1 1 d . .
H28 H 0.657949 0.138231 -0.326037 0.079 Uiso 1 1 calc R U
C4 C 0.9961(2) 1.06696(15) 0.36382(14) 0.0394(4) Uani 1 1 d . .
C1 C 1.1542(3) 1.12851(19) 0.52286(16) 0.0526(5) Uani 1 1 d . .
H1 H 1.198698 1.165019 0.594088 0.063 Uiso 1 1 calc R U
C2 C 1.2149(3) 1.06217(19) 0.46081(17) 0.0541(5) Uani 1 1 d . .
H2 H 1.304091 1.046477 0.483011 0.065 Uiso 1 1 calc R U
C3 C 1.1178(2) 1.02505(17) 0.36141(16) 0.0470(5) Uani 1 1 d . .
H3 H 1.129570 0.980372 0.302875 0.056 Uiso 1 1 calc R U
C15 C 0.8276(2) 1.03054(16) 0.10454(15) 0.0409(4) Uani 1 1 d . .
H15 H 0.843020 1.105931 0.123211 0.049 Uiso 1 1 calc R U
C14 C 0.8024(2) 0.96995(16) 0.00255(14) 0.0407(4) Uani 1 1 d . .
C13 C 0.7791(2) 0.85835(16) -0.02732(14) 0.0407(4) Uani 1 1 d . .
H13 H 0.761710 0.819367 -0.096678 0.049 Uiso 1 1 calc R U
C17 C 0.7535(2) 0.53007(15) 0.05222(15) 0.0387(4) Uani 1 1 d . .
C31 C 0.7100(2) 0.61794(15) -0.17352(14) 0.0373(4) Uani 1 1 d . .
C32 C 0.8269(3) 0.6362(2) -0.21518(17) 0.0531(5) Uani 1 1 d . .
H32 H 0.923948 0.641296 -0.177889 0.064 Uiso 1 1 calc R U
C33 C 0.7986(3) 0.6469(2) -0.31346(19) 0.0608(6) Uani 1 1 d . .
H33 H 0.876732 0.659769 -0.342544 0.073 Uiso 1 1 calc R U
C34 C 0.6547(3) 0.63824(17) -0.36726(16) 0.0498(5) Uani 1 1 d . .
C35 C 0.5377(3) 0.61922(19) -0.32590(17) 0.0531(5) Uani 1 1 d . .
H35 H 0.440497 0.613918 -0.363172 0.064 Uiso 1 1 calc R U
C36 C 0.5659(2) 0.60809(18) -0.22850(16) 0.0467(5) Uani 1 1 d . .
H36 H 0.487247 0.593909 -0.200069 0.056 Uiso 1 1 calc R U
C27 C 0.8107(3) 0.2669(2) -0.2093(2) 0.0631(7) Uani 1 1 d . .
H27 H 0.893517 0.242437 -0.210721 0.076 Uiso 1 1 calc R U
C26 C 0.8296(3) 0.36671(18) -0.13763(18) 0.0551(6) Uani 1 1 d . .
H26 H 0.925644 0.408876 -0.091001 0.066 Uiso 1 1 calc R U
C19 C 0.7627(2) 0.45892(15) 0.11723(15) 0.0405(4) Uani 1 1 d . .
C20 C 0.8408(3) 0.50591(18) 0.22319(17) 0.0495(5) Uani 1 1 d . .
H20 H 0.887384 0.581959 0.251761 0.059 Uiso 1 1 calc R U
C21 C 0.8502(3) 0.4415(2) 0.28669(19) 0.0574(6) Uani 1 1 d . .
H21 H 0.903475 0.474186 0.357380 0.069 Uiso 1 1 calc R U
C22 C 0.7812(3) 0.3291(2) 0.2458(2) 0.0606(6) Uani 1 1 d . .
H22 H 0.787200 0.285587 0.288466 0.073 Uiso 1 1 calc R U
C23 C 0.7031(3) 0.28163(19) 0.1413(2) 0.0600(6) Uani 1 1 d . .
H23 H 0.656161 0.205573 0.113581 0.072 Uiso 1 1 calc R U
C24 C 0.6933(3) 0.34502(17) 0.07665(18) 0.0512(5) Uani 1 1 d . .
H24 H 0.640257 0.311523 0.005992 0.061 Uiso 1 1 calc R U
C9 C 0.6422(3) 1.17039(19) 0.42142(19) 0.0564(6) Uani 1 1 d . .
H9 H 0.629859 1.214607 0.479999 0.068 Uiso 1 1 calc R U
B1 B 0.9312(3) 1.2080(2) 0.49843(18) 0.0477(6) Uani 1 1 d . .

loop_
_atom_site_aniso_label
_atom_site_aniso_U_11
_atom_site_aniso_U_22
_atom_site_aniso_U_33
_atom_site_aniso_U_23
_atom_site_aniso_U_13
_atom_site_aniso_U_12
Cl1 0.0814(4) 0.0545(3) 0.0433(3) 0.0265(2) 0.0134(3) 0.0208(3)
Cl2 0.1101(6) 0.0853(5) 0.0490(3) 0.0334(3) 0.0265(4) 0.0216(4)
F1 0.0895(11) 0.0929(11) 0.0372(7) 0.0091(7) 0.0276(7) 0.0411(9)
F2 0.0805(10) 0.0381(7) 0.0823(10) 0.0065(7) 0.0253(8) 0.0114(7)
O1 0.0817(11) 0.0340(7) 0.0323(7) 0.0110(6) 0.0205(7) 0.0189(7)
N2 0.0536(10) 0.0401(9) 0.0411(9) 0.0106(7) 0.0219(8) 0.0204(8)
N1 0.0473(10) 0.0431(9) 0.0315(8) 0.0067(7) 0.0132(7) 0.0118(8)
N3 0.0535(10) 0.0319(8) 0.0352(8) 0.0091(7) 0.0154(7) 0.0136(7)
C8 0.0492(13) 0.0610(15) 0.0733(16) 0.0186(13) 0.0233(12) 0.0220(12)
C7 0.0510(13) 0.0434(11) 0.0524(12) 0.0112(10) 0.0132(10) 0.0156(10)
C6 0.0474(11) 0.0308(9) 0.0400(10) 0.0106(8) 0.0163(9) 0.0138(8)
C5 0.0483(11) 0.0265(9) 0.0334(9) 0.0090(7) 0.0141(8) 0.0114(8)
C10 0.0421(11) 0.0333(9) 0.0333(9) 0.0071(8) 0.0110(8) 0.0140(8)
C11 0.0435(11) 0.0350(10) 0.0321(9) 0.0112(8) 0.0128(8) 0.0138(8)
C12 0.0416(10) 0.0318(9) 0.0308(9) 0.0070(7) 0.0107(8) 0.0116(8)
C16 0.0431(11) 0.0334(9) 0.0317(9) 0.0058(8) 0.0128(8) 0.0119(8)
N4 0.0423(9) 0.0331(8) 0.0321(8) 0.0054(6) 0.0132(7) 0.0110(7)
C18 0.0380(10) 0.0321(9) 0.0405(10) 0.0072(8) 0.0137(8) 0.0101(8)
C25 0.0436(11) 0.0315(9) 0.0372(10) 0.0050(8) 0.0153(9) 0.0096(8)
C30 0.0471(14) 0.0572(15) 0.092(2) -0.0204(14) -0.0065(13) 0.0208(12)
C29 0.0625(18) 0.0642(18) 0.101(2) -0.0354(16) -0.0194(16) 0.0159(14)
C28 0.0777(18) 0.0461(13) 0.0571(14) -0.0071(11) 0.0176(13) 0.0192(13)
C4 0.0497(12) 0.0361(10) 0.0320(9) 0.0078(8) 0.0160(9) 0.0136(9)
C1 0.0533(13) 0.0581(13) 0.0365(11) 0.0094(10) 0.0084(10) 0.0132(11)
C2 0.0472(13) 0.0603(14) 0.0494(13) 0.0121(11) 0.0084(10) 0.0206(11)
C3 0.0505(12) 0.0466(12) 0.0437(11) 0.0079(9) 0.0180(10) 0.0197(10)
C15 0.0496(12) 0.0333(10) 0.0386(10) 0.0110(8) 0.0101(9) 0.0159(9)
C14 0.0465(11) 0.0418(11) 0.0343(10) 0.0157(8) 0.0088(8) 0.0154(9)
C13 0.0505(12) 0.0384(10) 0.0288(9) 0.0076(8) 0.0092(8) 0.0135(9)
C17 0.0451(11) 0.0291(9) 0.0403(10) 0.0074(8) 0.0163(9) 0.0107(8)
C31 0.0440(11) 0.0326(9) 0.0301(9) 0.0033(7) 0.0125(8) 0.0099(8)
C32 0.0423(12) 0.0690(15) 0.0507(13) 0.0212(11) 0.0193(10) 0.0169(11)
C33 0.0595(15) 0.0753(16) 0.0570(14) 0.0267(12) 0.0329(12) 0.0196(13)
C34 0.0679(15) 0.0439(12) 0.0373(11) 0.0127(9) 0.0197(10) 0.0150(10)
C35 0.0500(13) 0.0635(14) 0.0441(12) 0.0181(11) 0.0105(10) 0.0190(11)
C36 0.0435(12) 0.0558(13) 0.0419(11) 0.0144(10) 0.0172(9) 0.0162(10)
C27 0.0606(15) 0.0571(14) 0.0680(16) 0.0010(12) 0.0297(13) 0.0239(12)
C26 0.0415(12) 0.0493(13) 0.0597(14) -0.0037(11) 0.0169(10) 0.0105(10)
C19 0.0470(11) 0.0345(10) 0.0459(11) 0.0142(8) 0.0214(9) 0.0158(9)
C20 0.0550(13) 0.0424(11) 0.0501(12) 0.0180(10) 0.0158(10) 0.0117(10)
C21 0.0605(15) 0.0615(15) 0.0577(14) 0.0281(12) 0.0196(12) 0.0229(12)
C22 0.0686(16) 0.0618(15) 0.0790(18) 0.0447(14) 0.0354(14) 0.0344(13)
C23 0.0737(16) 0.0389(12) 0.0830(18) 0.0272(12) 0.0390(14) 0.0242(11)
C24 0.0633(14) 0.0383(11) 0.0569(13) 0.0141(10) 0.0282(11) 0.0179(10)
C9 0.0634(15) 0.0535(13) 0.0629(15) 0.0156(11) 0.0343(12) 0.0268(12)
B1 0.0585(15) 0.0448(13) 0.0372(12) 0.0053(10) 0.0191(11) 0.0169(12)

loop_
_atom_type_symbol
_atom_type_description
_atom_type_scat_dispersion_real
_atom_type_scat_dispersion_imag
_atom_type_scat_source
C C 0.0033 0.0016 'International Tables Vol C Tables 4.2.6.8 and 6.1.1.4'
H H 0.0000 0.0000 'International Tables Vol C Tables 4.2.6.8 and 6.1.1.4'
N N 0.0061 0.0033 'International Tables Vol C Tables 4.2.6.8 and 6.1.1.4'
O O 0.0106 0.0060 'International Tables Vol C Tables 4.2.6.8 and 6.1.1.4'
B B 0.0013 0.0007 'International Tables Vol C Tables 4.2.6.8 and 6.1.1.4'
F F 0.0171 0.0103 'International Tables Vol C Tables 4.2.6.8 and 6.1.1.4'
Cl Cl 0.1484 0.1585 'International Tables Vol C Tables 4.2.6.8 and 6.1.1.4'

loop_
_geom_angle_atom_site_label_1
_geom_angle_atom_site_label_2
_geom_angle_atom_site_label_3
_geom_angle
C11 O1 H37 109.5
C9 N2 C6 107.61(18)
C9 N2 B1 128.09(18)
C6 N2 B1 123.71(17)
C1 N1 C4 107.49(17)
C1 N1 B1 128.28(17)
C4 N1 B1 123.52(17)
C16 N3 C17 108.01(15)
C7 C8 C9 106.8(2)
C7 C8 H8 126.6
C9 C8 H8 126.6
C8 C7 C6 107.5(2)
C8 C7 H7 126.2
C6 C7 H7 126.2
N2 C6 C5 120.71(18)
N2 C6 C7 107.62(17)
C5 C6 C7 131.56(18)
C4 C5 C6 120.62(17)
C4 C5 C10 120.29(17)
C6 C5 C10 119.09(17)
C15 C10 C11 120.32(16)
C15 C10 C5 119.20(16)
C11 C10 C5 120.49(16)
O1 C11 C10 116.95(16)
O1 C11 C12 123.20(16)
C10 C11 C12 119.85(16)
C13 C12 C11 118.37(16)
C13 C12 C16 124.44(16)
C11 C12 C16 117.17(16)
N3 C16 N4 109.61(16)
N3 C16 C12 120.96(16)
N4 C16 C12 129.41(17)
C16 N4 C18 107.21(15)
C16 N4 C31 128.82(16)
C18 N4 C31 123.88(15)
C17 C18 N4 106.21(16)
C17 C18 C25 130.66(18)
N4 C18 C25 123.09(17)
C30 C25 C26 118.26(19)
C30 C25 C18 121.82(19)
C26 C25 C18 119.79(18)
C25 C30 C29 120.1(2)
C25 C30 H30 120.0
C29 C30 H30 120.0
C28 C29 C30 121.0(2)
C28 C29 H29 119.5
C30 C29 H29 119.5
C29 C28 C27 119.8(2)
C29 C28 H28 120.1
C27 C28 H28 120.1
C5 C4 N1 120.17(17)
C5 C4 C3 131.79(17)
N1 C4 C3 107.60(17)
N1 C1 C2 110.71(19)
N1 C1 H1 124.6
C2 C1 H1 124.6
C3 C2 C1 106.7(2)
C3 C2 H2 126.6
C1 C2 H2 126.6
C2 C3 C4 107.46(18)
C2 C3 H3 126.3
C4 C3 H3 126.3
C14 C15 C10 119.50(17)
C14 C15 H15 120.3
C10 C15 H15 120.3
C13 C14 C15 121.51(17)
C13 C14 Cl1 120.11(15)
C15 C14 Cl1 118.38(15)
C14 C13 C12 120.45(17)
C14 C13 H13 119.8
C12 C13 H13 119.8
C18 C17 N3 108.95(16)
C18 C17 C19 130.92(17)
N3 C17 C19 120.11(16)
C36 C31 C32 120.92(19)
C36 C31 N4 118.67(17)
C32 C31 N4 120.40(18)
C31 C32 C33 119.3(2)
C31 C32 H32 120.4
C33 C32 H32 120.4
C34 C33 C32 119.4(2)
C34 C33 H33 120.3
C32 C33 H33 120.3
C33 C34 C35 121.3(2)
C33 C34 Cl2 120.44(18)
C35 C34 Cl2 118.23(18)
C34 C35 C36 119.2(2)
C34 C35 H35 120.4
C36 C35 H35 120.4
C31 C36 C35 119.9(2)
C31 C36 H36 120.0
C35 C36 H36 120.0
C28 C27 C26 119.7(2)
C28 C27 H27 120.1
C26 C27 H27 120.1
C25 C26 C27 121.1(2)
C25 C26 H26 119.4
C27 C26 H26 119.4
C20 C19 C24 118.29(19)
C20 C19 C17 119.57(17)
C24 C19 C17 122.14(19)
C21 C20 C19 121.0(2)
C21 C20 H20 119.5
C19 C20 H20 119.5
C22 C21 C20 120.2(2)
C22 C21 H21 119.9
C20 C21 H21 119.9
C23 C22 C21 119.4(2)
C23 C22 H22 120.3
C21 C22 H22 120.3
C22 C23 C24 121.1(2)
C22 C23 H23 119.5
C24 C23 H23 119.5
C23 C24 C19 120.0(2)
C23 C24 H24 120.0
C19 C24 H24 120.0
N2 C9 C8 110.4(2)
N2 C9 H9 124.8
C8 C9 H9 124.8
F1 B1 F2 110.61(18)
F1 B1 N2 112.22(19)
F2 B1 N2 109.06(19)
F1 B1 N1 110.86(19)
F2 B1 N1 109.15(19)
N2 B1 N1 104.75(16)

loop_
_geom_bond_atom_site_label_1
_geom_bond_atom_site_label_2
_geom_bond_distance
Cl1 C14 1.7402(19)
Cl2 C34 1.734(2)
F1 B1 1.358(3)
F2 B1 1.387(3)
O1 C11 1.339(2)
O1 H37 0.8200
N2 C9 1.336(3)
N2 C6 1.391(2)
N2 B1 1.544(3)
N1 C1 1.325(3)
N1 C4 1.394(2)
N1 B1 1.557(3)
N3 C16 1.323(2)
N3 C17 1.375(2)
C8 C7 1.378(3)
C8 C9 1.386(3)
C8 H8 0.9300
C7 C6 1.399(3)
C7 H7 0.9300
C6 C5 1.398(3)
C5 C4 1.384(3)
C5 C10 1.493(2)
C10 C15 1.385(3)
C10 C11 1.398(3)
C11 C12 1.420(2)
C12 C13 1.398(3)
C12 C16 1.468(3)
C16 N4 1.373(2)
N4 C18 1.395(2)
N4 C31 1.441(2)
C18 C17 1.367(3)
C18 C25 1.477(3)
C25 C30 1.366(3)
C25 C26 1.378(3)
C30 C29 1.384(3)
C30 H30 0.9300
C29 C28 1.353(4)
C29 H29 0.9300
C28 C27 1.354(3)
C28 H28 0.9300
C4 C3 1.412(3)
C1 C2 1.402(3)
C1 H1 0.9300
C2 C3 1.366(3)
C2 H2 0.9300
C3 H3 0.9300
C15 C14 1.379(3)
C15 H15 0.9300
C14 C13 1.375(3)
C13 H13 0.9300
C17 C19 1.468(3)
C31 C36 1.370(3)
C31 C32 1.373(3)
C32 C33 1.387(3)
C32 H32 0.9300
C33 C34 1.368(3)
C33 H33 0.9300
C34 C35 1.373(3)
C35 C36 1.377(3)
C35 H35 0.9300
C36 H36 0.9300
C27 C26 1.384(3)
C27 H27 0.9300
C26 H26 0.9300
C19 C20 1.389(3)
C19 C24 1.391(3)
C20 C21 1.380(3)
C20 H20 0.9300
C21 C22 1.373(3)
C21 H21 0.9300
C22 C23 1.372(4)
C22 H22 0.9300
C23 C24 1.382(3)
C23 H23 0.9300
C24 H24 0.9300
C9 H9 0.9300

loop_
_geom_hbond_atom_site_label_D
_geom_hbond_atom_site_label_H
_geom_hbond_atom_site_label_A
_geom_hbond_distance_DH
_geom_hbond_distance_HA
_geom_hbond_distance_DA
_geom_hbond_angle_DHA
_geom_hbond_site_symmetry_A
C1 H1 O1 0.93 2.48 3.305(3) 148.1 2_776
O1 H37 N3 0.82 1.76 2.498(2) 149.0 .
C1 H1 O1 0.93 2.48 3.305(3) 148.1 2_776

loop_
_geom_torsion_atom_site_label_1
_geom_torsion_atom_site_label_2
_geom_torsion_atom_site_label_3
_geom_torsion_atom_site_label_4
_geom_torsion
C9 C8 C7 C6 0.2(3)
C9 N2 C6 C5 -176.95(18)
B1 N2 C6 C5 11.2(3)
C9 N2 C6 C7 -0.4(2)
B1 N2 C6 C7 -172.21(19)
C8 C7 C6 N2 0.1(2)
C8 C7 C6 C5 176.2(2)
N2 C6 C5 C4 5.5(3)
C7 C6 C5 C4 -170.1(2)
N2 C6 C5 C10 -175.02(16)
C7 C6 C5 C10 9.4(3)
C4 C5 C10 C15 -107.7(2)
C6 C5 C10 C15 72.8(2)
C4 C5 C10 C11 71.8(2)
C6 C5 C10 C11 -107.7(2)
C15 C10 C11 O1 -179.86(18)
C5 C10 C11 O1 0.7(3)
C15 C10 C11 C12 0.4(3)
C5 C10 C11 C12 -179.07(17)
O1 C11 C12 C13 179.60(18)
C10 C11 C12 C13 -0.6(3)
O1 C11 C12 C16 -1.7(3)
C10 C11 C12 C16 178.06(18)
C17 N3 C16 N4 -0.5(2)
C17 N3 C16 C12 -179.05(17)
C13 C12 C16 N3 176.53(19)
C11 C12 C16 N3 -2.1(3)
C13 C12 C16 N4 -1.7(3)
C11 C12 C16 N4 179.64(18)
N3 C16 N4 C18 0.4(2)
C12 C16 N4 C18 178.79(19)
N3 C16 N4 C31 176.89(17)
C12 C16 N4 C31 -4.7(3)
C16 N4 C18 C17 -0.1(2)
C31 N4 C18 C17 -176.86(17)
C16 N4 C18 C25 -178.07(17)
C31 N4 C18 C25 5.2(3)
C17 C18 C25 C30 104.0(3)
N4 C18 C25 C30 -78.6(3)
C17 C18 C25 C26 -71.7(3)
N4 C18 C25 C26 105.7(2)
C26 C25 C30 C29 1.1(5)
C18 C25 C30 C29 -174.7(3)
C25 C30 C29 C28 -2.0(6)
C30 C29 C28 C27 1.8(5)
C6 C5 C4 N1 -2.7(3)
C10 C5 C4 N1 177.80(17)
C6 C5 C4 C3 168.6(2)
C10 C5 C4 C3 -10.9(3)
C1 N1 C4 C5 172.17(18)
B1 N1 C4 C5 -16.8(3)
C1 N1 C4 C3 -1.1(2)
B1 N1 C4 C3 170.00(18)
C4 N1 C1 C2 0.2(3)
B1 N1 C1 C2 -170.3(2)
N1 C1 C2 C3 0.7(3)
C1 C2 C3 C4 -1.4(3)
C5 C4 C3 C2 -170.6(2)
N1 C4 C3 C2 1.5(2)
C11 C10 C15 C14 -0.1(3)
C5 C10 C15 C14 179.37(18)
C10 C15 C14 C13 0.1(3)
C10 C15 C14 Cl1 -179.64(15)
C15 C14 C13 C12 -0.4(3)
Cl1 C14 C13 C12 179.34(15)
C11 C12 C13 C14 0.6(3)
C16 C12 C13 C14 -177.95(19)
N4 C18 C17 N3 -0.2(2)
C25 C18 C17 N3 177.58(19)
N4 C18 C17 C19 -178.4(2)
C25 C18 C17 C19 -0.7(4)
C16 N3 C17 C18 0.4(2)
C16 N3 C17 C19 178.89(17)
C16 N4 C31 C36 -83.3(2)
C18 N4 C31 C36 92.7(2)
C16 N4 C31 C32 97.7(2)
C18 N4 C31 C32 -86.3(2)
C36 C31 C32 C33 1.3(3)
N4 C31 C32 C33 -179.7(2)
C31 C32 C33 C34 -0.5(4)
C32 C33 C34 C35 0.0(4)
C32 C33 C34 Cl2 -179.23(19)
C33 C34 C35 C36 -0.3(3)
Cl2 C34 C35 C36 178.92(17)
C32 C31 C36 C35 -1.6(3)
N4 C31 C36 C35 179.39(19)
C34 C35 C36 C31 1.1(3)
C29 C28 C27 C26 -0.7(5)
C30 C25 C26 C27 -0.1(4)
C18 C25 C26 C27 175.8(2)
C28 C27 C26 C25 -0.1(4)
C18 C17 C19 C20 156.0(2)
N3 C17 C19 C20 -22.1(3)
C18 C17 C19 C24 -25.1(3)
N3 C17 C19 C24 156.80(19)
C24 C19 C20 C21 0.4(3)
C17 C19 C20 C21 179.3(2)
C19 C20 C21 C22 -0.4(3)
C20 C21 C22 C23 0.2(4)
C21 C22 C23 C24 0.2(4)
C22 C23 C24 C19 -0.2(3)
C20 C19 C24 C23 0.0(3)
C17 C19 C24 C23 -179.0(2)
C6 N2 C9 C8 0.5(3)
B1 N2 C9 C8 171.8(2)
C7 C8 C9 N2 -0.4(3)
C9 N2 B1 F1 44.1(3)
C6 N2 B1 F1 -145.84(19)
C9 N2 B1 F2 -78.8(3)
C6 N2 B1 F2 91.2(2)
C9 N2 B1 N1 164.45(19)
C6 N2 B1 N1 -25.5(3)
C1 N1 B1 F1 -41.3(3)
C4 N1 B1 F1 149.59(19)
C1 N1 B1 F2 80.8(3)
C4 N1 B1 F2 -88.3(2)
C1 N1 B1 N2 -162.5(2)
C4 N1 B1 N2 28.3(3)
